data_4078860
loop_
_publ_author_name
'Saha, Sayantani'
'Ghatak, Tapas'
'Saha, Biswajit'
'Doucet, Henri'
'Bera, Jitendra K.'

_publ_section_title
;
 Steric Control at the Wingtip of a Bis-N-Heterocyclic Carbene Ligand:
 Coordination Behavior and Catalytic Responses of Its Ruthenium Compounds
;
_journal_issue 15
_journal_name_full Organometallics
_journal_page_first 5500
_journal_paper_doi 10.1021/om300469n
_journal_volume 31
_journal_year 2012
_chemical_formula_moiety 'C54 H62 N10 Ru, 2(F6 P), C H2 Cl2'
_chemical_formula_sum 'C55 H64 Cl2 F12 N10 P2 Ru'
_chemical_formula_weight 1327.07
_chemical_name_systematic
; 
 ? 
;
_space_group_IT_number 2
_symmetry_cell_setting triclinic
_symmetry_space_group_name_Hall '-P 1'
_symmetry_space_group_name_H-M 'P -1'
_atom_sites_solution_hydrogens geom
_atom_sites_solution_primary direct
_atom_sites_solution_secondary difmap
_audit_creation_method SHELXL-97
_cell_angle_alpha 90.684(2)
_cell_angle_beta 91.549(2)
_cell_angle_gamma 111.316(2)
_cell_formula_units_Z 2
_cell_length_a 11.9800(16)
_cell_length_b 13.5010(18)
_cell_length_c 19.619(3)
_cell_measurement_reflns_used 3851
_cell_measurement_temperature 100(2)
_cell_measurement_theta_max 22.05
_cell_measurement_theta_min 2.22
_cell_volume 2954.2(7)
_computing_cell_refinement 'Bruker SAINT'
_computing_data_collection 'Bruker APEX'
_computing_data_reduction 'Bruker SAINT'
_computing_molecular_graphics ORTEP
_computing_publication_material ciftab
_computing_structure_refinement 'SHELXL-97 (Sheldrick, 1997)'
_computing_structure_solution 'SHELXS-97 (Sheldrick, 1990)'
_diffrn_ambient_temperature 100(2)
_diffrn_measured_fraction_theta_full 0.966
_diffrn_measured_fraction_theta_max 0.966
_diffrn_measurement_device_type 'Bruker SMART APEX'
_diffrn_measurement_method 'omega scans'
_diffrn_radiation_monochromator graphite
_diffrn_radiation_source 'fine-focus sealed tube'
_diffrn_radiation_type MoK\a
_diffrn_radiation_wavelength 0.71073
_diffrn_reflns_av_R_equivalents 0.0468
_diffrn_reflns_av_sigmaI/netI 0.0875
_diffrn_reflns_limit_h_max 15
_diffrn_reflns_limit_h_min -15
_diffrn_reflns_limit_k_max 17
_diffrn_reflns_limit_k_min -18
_diffrn_reflns_limit_l_max 25
_diffrn_reflns_limit_l_min -24
_diffrn_reflns_number 26937
_diffrn_reflns_theta_full 28.35
_diffrn_reflns_theta_max 28.35
_diffrn_reflns_theta_min 1.90
_exptl_absorpt_coefficient_mu 0.494
_exptl_absorpt_correction_T_max 0.9033
_exptl_absorpt_correction_T_min 0.8618
_exptl_absorpt_correction_type empirical
_exptl_absorpt_process_details SADABS
_exptl_crystal_colour brown
_exptl_crystal_density_diffrn 1.492
_exptl_crystal_density_method 'not measured'
_exptl_crystal_description needle
_exptl_crystal_F_000 1360
_exptl_crystal_size_max 0.31
_exptl_crystal_size_mid 0.23
_exptl_crystal_size_min 0.21
_refine_diff_density_max 1.591
_refine_diff_density_min -1.192
_refine_diff_density_rms 0.151
_refine_ls_extinction_method none
_refine_ls_goodness_of_fit_ref 1.106
_refine_ls_hydrogen_treatment constr
_refine_ls_matrix_type full
_refine_ls_number_parameters 753
_refine_ls_number_reflns 14254
_refine_ls_number_restraints 0
_refine_ls_restrained_S_all 1.106
_refine_ls_R_factor_all 0.1132
_refine_ls_R_factor_gt 0.0715
_refine_ls_shift/su_max 0.001
_refine_ls_shift/su_mean 0.000
_refine_ls_structure_factor_coef Fsqd
_refine_ls_weighting_details 'calc w=1/[\s^2^(Fo^2^)+(0.0556P)^2^+12.2924P] where P=(Fo^2^+2Fc^2^)/3'
_refine_ls_weighting_scheme calc
_refine_ls_wR_factor_gt 0.1495
_refine_ls_wR_factor_ref 0.2044
_reflns_number_gt 9757
_reflns_number_total 14254
_reflns_threshold_expression >2sigma(I)
_cod_data_source_file om300469n_si_002.cif
_cod_data_source_block Compound1
_cod_depositor_comments
;
The following automatic conversions were performed:

'_symmetry_cell_setting' value 'Triclinic' changed to 'triclinic'
according to /home/saulius/struct/CIF-dictionaries/cif_core.dic
dictionary named 'cif_core.dic' version 2.4.2 from 2011-04-26.

Automatic conversion script
Id: cif_fix_values 1891 2012-01-12 08:04:46Z andrius 
;
_cod_original_sg_symbol_H-M P-1
_cod_database_code 4078860

loop_
_symmetry_equiv_pos_as_xyz
'x, y, z'
'-x, -y, -z'

loop_
_atom_site_label
_atom_site_type_symbol
_atom_site_fract_x
_atom_site_fract_y
_atom_site_fract_z
_atom_site_U_iso_or_equiv
_atom_site_adp_type
_atom_site_occupancy
_atom_site_symmetry_multiplicity
_atom_site_calc_flag
_atom_site_refinement_flags
Ru1 Ru 0.91887(4) 0.59860(3) 0.72352(2) 0.02363(12) Uani 1 1 d .
Cl2S Cl 1.39231(16) 0.34201(14) 0.87941(10) 0.0550(4) Uani 1 1 d .
P1A P 1.38833(15) 0.32166(15) 0.62209(10) 0.0469(4) Uani 1 1 d .
P2A P 1.55489(17) 0.06464(14) 0.84812(10) 0.0492(4) Uani 1 1 d .
Cl1S Cl 1.16404(18) 0.18110(16) 0.83706(14) 0.0781(7) Uani 1 1 d .
N10 N 1.0753(4) 0.5658(3) 0.7278(2) 0.0256(9) Uani 1 1 d .
N9 N 1.0244(4) 0.7468(3) 0.7645(2) 0.0248(9) Uani 1 1 d .
C1 C 0.9487(5) 0.6493(4) 0.6231(3) 0.0256(10) Uani 1 1 d .
F8A F 1.4829(4) 0.0770(4) 0.7812(2) 0.0669(12) Uani 1 1 d .
C41 C 1.0831(6) 0.4262(4) 0.8699(3) 0.0359(13) Uani 1 1 d .
H41A H 1.1510 0.4059 0.8581 0.054 Uiso 1 1 calc R
H41B H 1.0284 0.4149 0.8301 0.054 Uiso 1 1 calc R
H41C H 1.0405 0.3825 0.9074 0.054 Uiso 1 1 calc R
F6A F 1.3975(5) 0.3629(4) 0.6990(2) 0.0816(15) Uani 1 1 d .
N3 N 0.7010(4) 0.6088(3) 0.6524(2) 0.0276(9) Uani 1 1 d .
N4 N 0.7065(4) 0.6799(4) 0.7510(2) 0.0308(10) Uani 1 1 d .
F2A F 1.3808(5) 0.4306(4) 0.5963(2) 0.0767(14) Uani 1 1 d .
F3A F 1.5287(4) 0.3711(3) 0.6196(3) 0.0751(14) Uani 1 1 d .
C2 C 0.7677(5) 0.6325(4) 0.7123(3) 0.0285(11) Uani 1 1 d .
C8 C 0.6059(5) 0.6821(5) 0.7162(3) 0.0409(14) Uani 1 1 d .
H8 H 0.5496 0.7100 0.7333 0.049 Uiso 1 1 calc R
C11 C 0.8342(4) 0.4456(4) 0.6884(2) 0.0210(10) Uani 1 1 d .
F5A F 1.3829(5) 0.2853(4) 0.5449(3) 0.0881(16) Uani 1 1 d .
F12A F 1.4410(4) 0.0473(4) 0.8924(2) 0.0695(12) Uani 1 1 d .
F10A F 1.6268(5) 0.0544(4) 0.9144(2) 0.0808(15) Uani 1 1 d .
F11A F 1.6689(4) 0.0817(4) 0.8023(3) 0.0818(15) Uani 1 1 d .
F1A F 1.2480(4) 0.2739(5) 0.6240(3) 0.0905(17) Uani 1 1 d .
N8 N 0.7854(4) 0.2750(3) 0.6514(2) 0.0263(9) Uani 1 1 d .
N7 N 0.7322(3) 0.3729(3) 0.7202(2) 0.0226(9) Uani 1 1 d .
C30 C 0.6002(6) 0.5930(5) 0.8808(4) 0.0444(15) Uani 1 1 d .
H30A H 0.5890 0.5548 0.8368 0.067 Uiso 1 1 calc R
H30B H 0.5240 0.5980 0.8939 0.067 Uiso 1 1 calc R
H30C H 0.6271 0.5544 0.9156 0.067 Uiso 1 1 calc R
C29 C 0.8186(5) 0.8491(4) 0.8085(3) 0.0309(12) Uani 1 1 d .
C26 C 0.7208(5) 0.7715(5) 0.9315(3) 0.0363(13) Uani 1 1 d .
H26 H 0.6869 0.7451 0.9739 0.044 Uiso 1 1 calc R
C25 C 0.6923(5) 0.7024(4) 0.8748(3) 0.0303(12) Uani 1 1 d .
C4 C 0.7063(5) 0.2732(4) 0.6981(3) 0.0259(10) Uani 1 1 d .
H4 H 0.6430 0.2121 0.7129 0.031 Uiso 1 1 calc R
C12 C 0.8645(5) 0.3797(4) 0.6457(3) 0.0259(11) Uani 1 1 d .
H12 H 0.9303 0.4019 0.6163 0.031 Uiso 1 1 calc R
C24 C 0.7452(5) 0.7430(4) 0.8139(3) 0.0296(11) Uani 1 1 d .
N5 N 0.7600(4) 0.4525(3) 0.8294(2) 0.0256(9) Uani 1 1 d .
N2 N 1.0439(4) 0.7102(3) 0.5863(2) 0.0251(9) Uani 1 1 d .
N1 N 0.8558(4) 0.6264(3) 0.5757(2) 0.0262(9) Uani 1 1 d .
C6 C 1.0098(5) 0.7233(4) 0.5198(3) 0.0308(12) Uani 1 1 d .
H6 H 1.0612 0.7621 0.4855 0.037 Uiso 1 1 calc R
C10 C 0.8536(5) 0.4701(4) 0.9276(3) 0.0342(12) Uani 1 1 d .
H10 H 0.8737 0.4632 0.9741 0.041 Uiso 1 1 calc R
N6 N 0.9253(4) 0.5397(3) 0.8817(2) 0.0290(10) Uani 1 1 d .
C43 C 0.8910(5) 0.1530(4) 0.6395(3) 0.0322(12) Uani 1 1 d .
C42 C 0.7951(5) 0.1826(4) 0.6191(3) 0.0281(11) Uani 1 1 d .
C14 C 0.6724(5) 0.4056(4) 0.7741(3) 0.0299(11) Uani 1 1 d .
H14A H 0.6056 0.3435 0.7905 0.036 Uiso 1 1 calc R
H14B H 0.6393 0.4583 0.7571 0.036 Uiso 1 1 calc R
C9 C 0.7503(5) 0.4144(4) 0.8943(3) 0.0324(12) Uani 1 1 d .
H9 H 0.6836 0.3594 0.9121 0.039 Uiso 1 1 calc R
F4A F 1.3951(4) 0.2132(3) 0.6470(3) 0.0787(14) Uani 1 1 d .
C3 C 0.8701(4) 0.5326(4) 0.8190(3) 0.0265(11) Uani 1 1 d .
C20 C 1.2432(5) 0.7014(4) 0.6000(3) 0.0256(10) Uani 1 1 d .
C27 C 0.7968(5) 0.8776(5) 0.9286(3) 0.0373(14) Uani 1 1 d .
F7A F 1.5961(5) 0.1885(3) 0.8609(3) 0.0899(17) Uani 1 1 d .
C5 C 0.8915(5) 0.6714(4) 0.5132(3) 0.0299(11) Uani 1 1 d .
H5 H 0.8419 0.6664 0.4737 0.036 Uiso 1 1 calc R
F9A F 1.5102(6) -0.0598(3) 0.8338(2) 0.0908(18) Uani 1 1 d .
C15 C 1.1681(5) 0.7580(4) 0.6095(3) 0.0273(11) Uani 1 1 d .
C33 C 1.0503(4) 0.5972(4) 0.8992(3) 0.0269(11) Uani 1 1 d .
C51 C 1.0973(5) 0.8199(5) 0.7873(3) 0.0350(13) Uani 1 1 d .
C34 C 1.0865(5) 0.6980(4) 0.9289(3) 0.0286(11) Uani 1 1 d .
C16 C 1.2114(5) 0.8639(4) 0.6336(3) 0.0276(11) Uani 1 1 d .
C38 C 1.1288(5) 0.5424(4) 0.8919(3) 0.0300(11) Uani 1 1 d .
C53 C 1.1606(5) 0.5481(5) 0.7300(3) 0.0320(12) Uani 1 1 d .
C18 C 1.4079(5) 0.8538(4) 0.6468(3) 0.0321(12) Uani 1 1 d .
C35 C 1.2073(5) 0.7480(4) 0.9486(3) 0.0304(11) Uani 1 1 d .
H35 H 1.2334 0.8167 0.9697 0.036 Uiso 1 1 calc R
C21 C 1.1314(5) 0.9272(4) 0.6341(3) 0.0353(13) Uani 1 1 d .
H21A H 1.1712 0.9937 0.6602 0.053 Uiso 1 1 calc R
H21B H 1.0560 0.8860 0.6553 0.053 Uiso 1 1 calc R
H21C H 1.1148 0.9432 0.5872 0.053 Uiso 1 1 calc R
C50 C 0.6068(5) 0.1577(5) 0.5476(3) 0.0365(13) Uani 1 1 d .
H50A H 0.5731 0.1250 0.5032 0.055 Uiso 1 1 calc R
H50B H 0.6335 0.2352 0.5447 0.055 Uiso 1 1 calc R
H50C H 0.5455 0.1329 0.5820 0.055 Uiso 1 1 calc R
C17 C 1.3318(5) 0.9090(4) 0.6528(3) 0.0334(12) Uani 1 1 d .
H17 H 1.3627 0.9799 0.6705 0.040 Uiso 1 1 calc R
C13 C 0.7339(5) 0.5651(4) 0.5918(3) 0.0303(11) Uani 1 1 d .
H13A H 0.7253 0.4903 0.5994 0.036 Uiso 1 1 calc R
H13B H 0.6797 0.5659 0.5530 0.036 Uiso 1 1 calc R
C37 C 1.2493(5) 0.5972(5) 0.9111(3) 0.0338(12) Uani 1 1 d .
H37 H 1.3053 0.5630 0.9054 0.041 Uiso 1 1 calc R
C44 C 0.9016(6) 0.0670(4) 0.6068(3) 0.0384(14) Uani 1 1 d .
H44 H 0.9671 0.0466 0.6196 0.046 Uiso 1 1 calc R
C22 C 1.1972(5) 0.5928(4) 0.5652(3) 0.0356(13) Uani 1 1 d .
H22A H 1.1766 0.5997 0.5173 0.053 Uiso 1 1 calc R
H22B H 1.1258 0.5466 0.5880 0.053 Uiso 1 1 calc R
H22C H 1.2595 0.5617 0.5679 0.053 Uiso 1 1 calc R
C39 C 0.9964(5) 0.7491(5) 0.9434(3) 0.0374(13) Uani 1 1 d .
H39A H 0.9545 0.7543 0.9008 0.056 Uiso 1 1 calc R
H39B H 1.0380 0.8204 0.9634 0.056 Uiso 1 1 calc R
H39C H 0.9383 0.7057 0.9755 0.056 Uiso 1 1 calc R
C47 C 0.7121(5) 0.1269(4) 0.5674(3) 0.0310(12) Uani 1 1 d .
C46 C 0.7263(5) 0.0397(4) 0.5367(3) 0.0341(13) Uani 1 1 d .
H46 H 0.6706 0.0005 0.5018 0.041 Uiso 1 1 calc R
C32 C 0.8605(5) 0.8968(5) 0.7396(3) 0.0404(14) Uani 1 1 d .
H32A H 0.7994 0.9199 0.7184 0.061 Uiso 1 1 calc R
H32B H 0.8735 0.8432 0.7101 0.061 Uiso 1 1 calc R
H32C H 0.9357 0.9580 0.7460 0.061 Uiso 1 1 calc R
C36 C 1.2894(5) 0.7001(5) 0.9382(3) 0.0319(12) Uani 1 1 d .
C19 C 1.3619(5) 0.7508(4) 0.6197(3) 0.0335(12) Uani 1 1 d .
H19 H 1.4144 0.7130 0.6146 0.040 Uiso 1 1 calc R
C23 C 1.5391(5) 0.9051(5) 0.6682(3) 0.0416(14) Uani 1 1 d .
H23A H 1.5654 0.9823 0.6628 0.062 Uiso 1 1 calc R
H23B H 1.5867 0.8766 0.6395 0.062 Uiso 1 1 calc R
H23C H 1.5502 0.8897 0.7160 0.062 Uiso 1 1 calc R
C28 C 0.8443(5) 0.9141(5) 0.8657(3) 0.0380(14) Uani 1 1 d .
H28 H 0.8961 0.9863 0.8623 0.046 Uiso 1 1 calc R
C7 C 0.6013(5) 0.6379(5) 0.6536(3) 0.0401(14) Uani 1 1 d .
H7 H 0.5426 0.6287 0.6181 0.048 Uiso 1 1 calc R
C40 C 1.4200(5) 0.7572(5) 0.9584(3) 0.0429(15) Uani 1 1 d .
H40A H 1.4671 0.7771 0.9172 0.064 Uiso 1 1 calc R
H40B H 1.4486 0.7102 0.9856 0.064 Uiso 1 1 calc R
H40C H 1.4292 0.8214 0.9854 0.064 Uiso 1 1 calc R
C45 C 0.8222(6) 0.0082(5) 0.5562(3) 0.0388(14) Uani 1 1 d .
C48 C 0.9763(6) 0.2110(5) 0.6966(3) 0.0416(14) Uani 1 1 d .
H48A H 1.0316 0.1744 0.7070 0.062 Uiso 1 1 calc R
H48B H 0.9310 0.2128 0.7372 0.062 Uiso 1 1 calc R
H48C H 1.0218 0.2839 0.6831 0.062 Uiso 1 1 calc R
C31 C 0.8187(7) 0.9492(6) 0.9904(4) 0.0546(18) Uani 1 1 d .
H31A H 0.8658 1.0224 0.9781 0.082 Uiso 1 1 calc R
H31B H 0.8629 0.9259 1.0255 0.082 Uiso 1 1 calc R
H31C H 0.7418 0.9461 1.0080 0.082 Uiso 1 1 calc R
C52 C 1.1902(6) 0.9168(5) 0.8163(3) 0.0496(17) Uani 1 1 d .
H52A H 1.2223 0.9676 0.7799 0.074 Uiso 1 1 calc R
H52B H 1.2551 0.8986 0.8375 0.074 Uiso 1 1 calc R
H52C H 1.1552 0.9489 0.8507 0.074 Uiso 1 1 calc R
C54 C 1.2703(6) 0.5241(6) 0.7330(4) 0.0490(17) Uani 1 1 d .
H54A H 1.3269 0.5712 0.7670 0.074 Uiso 1 1 calc R
H54B H 1.3067 0.5350 0.6882 0.074 Uiso 1 1 calc R
H54C H 1.2509 0.4499 0.7459 0.074 Uiso 1 1 calc R
C49 C 0.8323(7) -0.0910(5) 0.5260(4) 0.0538(18) Uani 1 1 d .
H49A H 0.9150 -0.0760 0.5127 0.081 Uiso 1 1 calc R
H49B H 0.7783 -0.1144 0.4857 0.081 Uiso 1 1 calc R
H49C H 0.8100 -0.1471 0.5598 0.081 Uiso 1 1 calc R
C1S C 1.3214(6) 0.2204(6) 0.8363(4) 0.0581(19) Uani 1 1 d .
H1S1 H 1.3458 0.1654 0.8581 0.070 Uiso 1 1 calc R
H1S2 H 1.3472 0.2266 0.7885 0.070 Uiso 1 1 calc R

loop_
_atom_site_aniso_label
_atom_site_aniso_U_11
_atom_site_aniso_U_22
_atom_site_aniso_U_33
_atom_site_aniso_U_23
_atom_site_aniso_U_13
_atom_site_aniso_U_12
Ru1 0.0212(2) 0.0219(2) 0.0279(2) -0.00236(15) -0.00114(15) 0.00823(15)
Cl2S 0.0498(10) 0.0457(9) 0.0609(11) -0.0015(8) 0.0018(8) 0.0073(8)
P1A 0.0340(9) 0.0541(11) 0.0543(11) -0.0113(8) -0.0078(8) 0.0192(8)
P2A 0.0544(11) 0.0367(9) 0.0489(10) 0.0028(8) -0.0064(8) 0.0080(8)
Cl1S 0.0547(12) 0.0496(11) 0.124(2) -0.0006(12) -0.0312(12) 0.0140(9)
N10 0.026(2) 0.023(2) 0.026(2) 0.0013(17) 0.0013(18) 0.0069(18)
N9 0.031(2) 0.016(2) 0.027(2) -0.0140(16) -0.0085(18) 0.0085(17)
C1 0.030(3) 0.020(2) 0.026(3) -0.0050(19) 0.000(2) 0.009(2)
F8A 0.067(3) 0.075(3) 0.052(3) 0.007(2) -0.013(2) 0.019(2)
C41 0.047(3) 0.029(3) 0.038(3) 0.004(2) 0.005(3) 0.020(3)
F6A 0.124(4) 0.096(4) 0.052(3) -0.016(2) -0.026(3) 0.075(3)
N3 0.0160(19) 0.031(2) 0.038(3) -0.0057(19) -0.0066(18) 0.0119(17)
N4 0.020(2) 0.034(2) 0.041(3) -0.003(2) 0.0051(19) 0.0129(19)
F2A 0.097(4) 0.084(3) 0.069(3) 0.002(3) -0.017(3) 0.057(3)
F3A 0.038(2) 0.057(3) 0.121(4) 0.011(3) -0.017(2) 0.008(2)
C2 0.026(3) 0.027(3) 0.030(3) -0.001(2) 0.001(2) 0.007(2)
C8 0.024(3) 0.053(4) 0.051(4) -0.009(3) -0.006(3) 0.022(3)
C11 0.021(2) 0.019(2) 0.026(2) -0.0102(18) -0.0082(19) 0.0109(18)
F5A 0.076(3) 0.103(4) 0.070(3) -0.025(3) 0.017(3) 0.014(3)
F12A 0.069(3) 0.085(3) 0.050(3) 0.001(2) -0.002(2) 0.023(3)
F10A 0.085(4) 0.106(4) 0.062(3) 0.011(3) -0.017(3) 0.049(3)
F11A 0.070(3) 0.100(4) 0.081(3) 0.024(3) 0.012(3) 0.036(3)
F1A 0.036(2) 0.153(5) 0.081(3) 0.016(3) 0.004(2) 0.032(3)
N8 0.026(2) 0.025(2) 0.028(2) -0.0008(17) 0.0002(18) 0.0095(18)
N7 0.0152(19) 0.018(2) 0.029(2) -0.0059(16) -0.0015(16) 0.0005(15)
C30 0.042(3) 0.032(3) 0.056(4) -0.008(3) 0.014(3) 0.010(3)
C29 0.023(3) 0.029(3) 0.044(3) 0.002(2) 0.007(2) 0.014(2)
C26 0.030(3) 0.041(3) 0.043(3) 0.000(3) 0.009(2) 0.018(3)
C25 0.024(3) 0.031(3) 0.039(3) -0.006(2) 0.007(2) 0.014(2)
C4 0.028(3) 0.024(3) 0.024(3) 0.000(2) -0.001(2) 0.007(2)
C12 0.025(2) 0.019(2) 0.029(3) -0.0013(19) -0.006(2) 0.0027(19)
C24 0.029(3) 0.026(3) 0.039(3) -0.007(2) 0.000(2) 0.018(2)
N5 0.021(2) 0.021(2) 0.029(2) -0.0046(17) -0.0002(17) 0.0015(16)
N2 0.026(2) 0.028(2) 0.023(2) 0.0007(17) -0.0032(17) 0.0128(18)
N1 0.028(2) 0.026(2) 0.025(2) -0.0044(17) -0.0038(18) 0.0113(18)
C6 0.032(3) 0.033(3) 0.031(3) -0.002(2) -0.004(2) 0.017(2)
C10 0.033(3) 0.036(3) 0.027(3) 0.002(2) 0.003(2) 0.005(2)
N6 0.025(2) 0.029(2) 0.031(2) -0.0019(18) 0.0020(18) 0.0074(18)
C43 0.037(3) 0.030(3) 0.032(3) 0.005(2) 0.000(2) 0.014(2)
C42 0.033(3) 0.017(2) 0.029(3) -0.0029(19) -0.001(2) 0.003(2)
C14 0.029(3) 0.031(3) 0.028(3) -0.011(2) -0.002(2) 0.009(2)
C9 0.032(3) 0.028(3) 0.030(3) 0.002(2) 0.005(2) 0.002(2)
F4A 0.065(3) 0.048(3) 0.124(4) 0.006(3) 0.019(3) 0.021(2)
C3 0.021(2) 0.032(3) 0.026(3) -0.010(2) -0.001(2) 0.011(2)
C20 0.027(3) 0.032(3) 0.023(2) 0.004(2) 0.005(2) 0.016(2)
C27 0.029(3) 0.039(3) 0.050(4) -0.014(3) -0.003(3) 0.020(3)
F7A 0.126(5) 0.038(2) 0.087(4) -0.007(2) -0.025(3) 0.010(3)
C5 0.039(3) 0.027(3) 0.027(3) -0.004(2) -0.006(2) 0.017(2)
F9A 0.158(5) 0.041(2) 0.067(3) 0.009(2) 0.024(3) 0.028(3)
C15 0.026(3) 0.029(3) 0.025(3) 0.002(2) -0.003(2) 0.008(2)
C33 0.019(2) 0.028(3) 0.030(3) 0.001(2) 0.000(2) 0.004(2)
C51 0.036(3) 0.041(3) 0.033(3) 0.004(3) 0.002(2) 0.019(3)
C34 0.026(3) 0.030(3) 0.027(3) -0.002(2) 0.000(2) 0.007(2)
C16 0.029(3) 0.021(2) 0.031(3) 0.005(2) 0.000(2) 0.007(2)
C38 0.037(3) 0.029(3) 0.024(3) 0.004(2) 0.005(2) 0.011(2)
C53 0.027(3) 0.039(3) 0.035(3) 0.005(2) 0.002(2) 0.017(2)
C18 0.030(3) 0.034(3) 0.029(3) 0.008(2) 0.000(2) 0.008(2)
C35 0.028(3) 0.029(3) 0.031(3) -0.005(2) -0.004(2) 0.008(2)
C21 0.039(3) 0.029(3) 0.040(3) -0.006(2) -0.004(3) 0.016(2)
C50 0.037(3) 0.037(3) 0.032(3) -0.005(2) -0.005(2) 0.010(3)
C17 0.030(3) 0.029(3) 0.037(3) 0.003(2) 0.001(2) 0.006(2)
C13 0.028(3) 0.034(3) 0.032(3) -0.003(2) -0.001(2) 0.015(2)
C37 0.031(3) 0.048(3) 0.030(3) 0.004(2) -0.001(2) 0.023(3)
C44 0.050(4) 0.029(3) 0.040(3) 0.003(2) 0.003(3) 0.019(3)
C22 0.033(3) 0.033(3) 0.043(3) 0.000(2) 0.005(3) 0.015(2)
C39 0.035(3) 0.038(3) 0.041(3) -0.012(3) -0.002(3) 0.016(3)
C47 0.031(3) 0.030(3) 0.029(3) 0.003(2) 0.002(2) 0.007(2)
C46 0.037(3) 0.023(3) 0.030(3) -0.007(2) -0.001(2) -0.003(2)
C32 0.035(3) 0.031(3) 0.055(4) 0.005(3) -0.001(3) 0.012(3)
C36 0.028(3) 0.039(3) 0.027(3) 0.006(2) 0.002(2) 0.010(2)
C19 0.030(3) 0.035(3) 0.039(3) 0.005(2) 0.005(2) 0.016(2)
C23 0.031(3) 0.033(3) 0.058(4) 0.007(3) -0.001(3) 0.009(2)
C28 0.033(3) 0.027(3) 0.055(4) -0.007(3) 0.005(3) 0.012(2)
C7 0.030(3) 0.050(4) 0.046(4) -0.012(3) -0.009(3) 0.023(3)
C40 0.029(3) 0.048(4) 0.051(4) 0.003(3) 0.001(3) 0.013(3)
C45 0.047(4) 0.030(3) 0.040(3) 0.000(2) 0.006(3) 0.014(3)
C48 0.047(4) 0.049(4) 0.035(3) -0.004(3) -0.006(3) 0.027(3)
C31 0.053(4) 0.055(4) 0.058(4) -0.020(3) -0.005(3) 0.024(4)
C52 0.063(4) 0.031(3) 0.043(4) -0.006(3) -0.004(3) 0.003(3)
C54 0.040(4) 0.069(5) 0.050(4) 0.019(3) 0.009(3) 0.033(3)
C49 0.070(5) 0.032(3) 0.061(5) -0.010(3) 0.004(4) 0.020(3)
C1S 0.053(4) 0.042(4) 0.075(5) 0.010(4) 0.007(4) 0.012(3)

loop_
_atom_type_symbol
_atom_type_description
_atom_type_scat_dispersion_real
_atom_type_scat_dispersion_imag
_atom_type_scat_source
C C 0.0033 0.0016 'International Tables Vol C Tables 4.2.6.8 and 6.1.1.4'
H H 0.0000 0.0000 'International Tables Vol C Tables 4.2.6.8 and 6.1.1.4'
N N 0.0061 0.0033 'International Tables Vol C Tables 4.2.6.8 and 6.1.1.4'
Cl Cl 0.1484 0.1585 'International Tables Vol C Tables 4.2.6.8 and 6.1.1.4'
P P 0.1023 0.0942 'International Tables Vol C Tables 4.2.6.8 and 6.1.1.4'
F F 0.0171 0.0103 'International Tables Vol C Tables 4.2.6.8 and 6.1.1.4'
Ru Ru -1.2594 0.8363 'International Tables Vol C Tables 4.2.6.8 and 6.1.1.4'

loop_
_geom_angle_atom_site_label_1
_geom_angle_atom_site_label_2
_geom_angle_atom_site_label_3
_geom_angle
C2 Ru1 C11 92.60(19)
C2 Ru1 N10 176.03(19)
C11 Ru1 N10 86.84(17)
C2 Ru1 N9 95.39(19)
C11 Ru1 N9 171.72(17)
N10 Ru1 N9 85.34(16)
C2 Ru1 C3 92.4(2)
C11 Ru1 C3 83.9(2)
N10 Ru1 C3 91.49(18)
N9 Ru1 C3 93.57(18)
C2 Ru1 C1 84.5(2)
C11 Ru1 C1 89.83(19)
N10 Ru1 C1 91.59(18)
N9 Ru1 C1 93.11(18)
C3 Ru1 C1 172.85(19)
F1A P1A F3A 179.1(3)
F1A P1A F4A 90.6(3)
F3A P1A F4A 90.4(3)
F1A P1A F5A 90.6(3)
F3A P1A F5A 89.3(3)
F4A P1A F5A 91.5(3)
F1A P1A F6A 91.0(3)
F3A P1A F6A 89.1(3)
F4A P1A F6A 90.2(3)
F5A P1A F6A 177.7(3)
F1A P1A F2A 89.2(3)
F3A P1A F2A 89.9(3)
F4A P1A F2A 179.5(3)
F5A P1A F2A 88.0(3)
F6A P1A F2A 90.3(3)
F10A P2A F7A 90.6(3)
F10A P2A F12A 89.5(3)
F7A P2A F12A 89.9(3)
F10A P2A F9A 91.0(3)
F7A P2A F9A 178.3(3)
F12A P2A F9A 89.5(3)
F10A P2A F8A 179.1(3)
F7A P2A F8A 88.5(3)
F12A P2A F8A 90.6(3)
F9A P2A F8A 89.9(3)
F10A P2A F11A 91.4(3)
F7A P2A F11A 90.4(3)
F12A P2A F11A 179.1(3)
F9A P2A F11A 90.2(3)
F8A P2A F11A 88.5(3)
C53 N10 Ru1 179.8(5)
C51 N9 Ru1 167.7(4)
N2 C1 N1 101.6(4)
N2 C1 Ru1 137.0(4)
N1 C1 Ru1 121.3(4)
C2 N3 C7 113.1(5)
C2 N3 C13 124.4(4)
C7 N3 C13 122.4(4)
C2 N4 C8 111.4(5)
C2 N4 C24 129.1(4)
C8 N4 C24 118.3(4)
N3 C2 N4 102.4(4)
N3 C2 Ru1 120.8(4)
N4 C2 Ru1 136.7(4)
C7 C8 N4 108.2(5)
C12 C11 N7 101.7(4)
C12 C11 Ru1 134.4(4)
N7 C11 Ru1 122.4(3)
C4 N8 C12 108.3(4)
C4 N8 C42 124.9(4)
C12 N8 C42 126.4(4)
C4 N7 C11 112.2(4)
C4 N7 C14 125.3(4)
C11 N7 C14 122.2(4)
C28 C29 C24 119.0(5)
C28 C29 C32 119.5(5)
C24 C29 C32 121.3(5)
C27 C26 C25 122.7(6)
C24 C25 C26 117.1(5)
C24 C25 C30 123.5(5)
C26 C25 C30 119.1(5)
N8 C4 N7 107.2(4)
C11 C12 N8 110.5(5)
C29 C24 C25 121.8(5)
C29 C24 N4 117.5(5)
C25 C24 N4 119.7(5)
C9 N5 C3 112.9(4)
C9 N5 C14 124.2(4)
C3 N5 C14 122.4(4)
C1 N2 C6 112.2(4)
C1 N2 C15 127.4(4)
C6 N2 C15 120.4(4)
C1 N1 C5 113.2(4)
C1 N1 C13 122.3(4)
C5 N1 C13 124.5(4)
C5 C6 N2 107.2(5)
C9 C10 N6 106.9(5)
C3 N6 C10 112.8(4)
C3 N6 C33 126.8(4)
C10 N6 C33 119.6(5)
C44 C43 C42 117.4(5)
C44 C43 C48 121.4(5)
C42 C43 C48 121.2(5)
C43 C42 C47 121.9(5)
C43 C42 N8 117.8(5)
C47 C42 N8 120.2(5)
N7 C14 N5 108.0(4)
C10 C9 N5 106.4(5)
N6 C3 N5 101.0(4)
N6 C3 Ru1 136.3(4)
N5 C3 Ru1 122.4(3)
C19 C20 C15 117.3(5)
C19 C20 C22 121.6(5)
C15 C20 C22 121.0(5)
C28 C27 C26 117.3(5)
C28 C27 C31 122.4(6)
C26 C27 C31 120.1(6)
C6 C5 N1 105.8(5)
C20 C15 C16 122.1(5)
C20 C15 N2 118.7(5)
C16 C15 N2 118.8(5)
C34 C33 C38 122.3(5)
C34 C33 N6 120.2(5)
C38 C33 N6 117.2(5)
N9 C51 C52 178.4(6)
C33 C34 C35 118.1(5)
C33 C34 C39 120.6(5)
C35 C34 C39 121.1(5)
C17 C16 C15 117.6(5)
C17 C16 C21 121.6(5)
C15 C16 C21 120.7(5)
C37 C38 C33 117.0(5)
C37 C38 C41 121.5(5)
C33 C38 C41 121.2(5)
N10 C53 C54 179.4(7)
C17 C18 C19 118.5(5)
C17 C18 C23 120.7(5)
C19 C18 C23 120.9(5)
C36 C35 C34 121.6(5)
C18 C17 C16 121.8(5)
N1 C13 N3 110.1(4)
C36 C37 C38 121.9(5)
C43 C44 C45 123.5(6)
C46 C47 C42 118.2(5)
C46 C47 C50 120.5(5)
C42 C47 C50 121.2(5)
C47 C46 C45 121.0(5)
C35 C36 C37 118.9(5)
C35 C36 C40 120.4(5)
C37 C36 C40 120.6(5)
C20 C19 C18 122.5(5)
C29 C28 C27 122.0(5)
C8 C7 N3 104.9(5)
C44 C45 C46 118.0(5)
C44 C45 C49 121.2(6)
C46 C45 C49 120.6(6)
Cl2S C1S Cl1S 111.4(4)

loop_
_geom_bond_atom_site_label_1
_geom_bond_atom_site_label_2
_geom_bond_distance
Ru1 C2 2.030(5)
Ru1 C11 2.044(4)
Ru1 N10 2.077(4)
Ru1 N9 2.077(4)
Ru1 C3 2.089(5)
Ru1 C1 2.090(5)
Cl2S C1S 1.745(8)
P1A F1A 1.569(5)
P1A F3A 1.570(4)
P1A F4A 1.578(5)
P1A F5A 1.579(5)
P1A F6A 1.589(5)
P1A F2A 1.593(5)
P2A F10A 1.574(5)
P2A F7A 1.577(5)
P2A F12A 1.583(5)
P2A F9A 1.586(5)
P2A F8A 1.595(4)
P2A F11A 1.603(5)
Cl1S C1S 1.763(8)
N10 C53 1.131(7)
N9 C51 1.132(7)
C1 N2 1.369(7)
C1 N1 1.373(6)
C41 C38 1.514(7)
N3 C2 1.371(7)
N3 C7 1.386(7)
N3 C13 1.448(7)
N4 C2 1.372(7)
N4 C8 1.379(7)
N4 C24 1.457(7)
C8 C7 1.351(8)
C11 C12 1.363(7)
C11 N7 1.425(6)
N8 C4 1.330(6)
N8 C12 1.393(6)
N8 C42 1.436(6)
N7 C4 1.330(6)
N7 C14 1.445(6)
C30 C25 1.496(8)
C29 C28 1.374(8)
C29 C24 1.389(7)
C29 C32 1.521(8)
C26 C27 1.393(8)
C26 C25 1.396(8)
C25 C24 1.390(8)
N5 C9 1.370(7)
N5 C3 1.391(6)
N5 C14 1.455(6)
N2 C6 1.389(7)
N2 C15 1.448(6)
N1 C5 1.384(7)
N1 C13 1.439(7)
C6 C5 1.336(8)
C10 C9 1.339(8)
C10 N6 1.381(7)
N6 C3 1.366(7)
N6 C33 1.444(6)
C43 C44 1.368(8)
C43 C42 1.398(8)
C43 C48 1.500(8)
C42 C47 1.402(7)
C20 C19 1.375(7)
C20 C15 1.391(7)
C20 C22 1.513(7)
C27 C28 1.392(9)
C27 C31 1.498(8)
C15 C16 1.402(7)
C33 C34 1.385(7)
C33 C38 1.401(7)
C51 C52 1.471(8)
C34 C35 1.397(7)
C34 C39 1.509(7)
C16 C17 1.385(7)
C16 C21 1.498(7)
C38 C37 1.401(8)
C53 C54 1.464(8)
C18 C17 1.378(8)
C18 C19 1.389(8)
C18 C23 1.514(8)
C35 C36 1.378(8)
C50 C47 1.507(8)
C37 C36 1.388(8)
C44 C45 1.378(8)
C47 C46 1.383(8)
C46 C45 1.408(9)
C36 C40 1.511(8)
C45 C49 1.504(8)
